data_4310144
loop_
_publ_author_name
'Angela L. Reiff'
'Eva M. Garcia-Frutos'
'Jun Mo Gil'
'Oren P. Anderson'
'Louis S. Hegedus'

_publ_section_title
;
Synthesis and Properties of Cobalt(III) Complexes of 4-Substituted
Pyridine-Capped Dioxocyclams
;
_journal_name_full 'Inorganic Chemistry'
_journal_page_first 9162
_journal_page_last 9174
_journal_paper_doi 10.1021/ic050200h
_journal_volume 44
_journal_year 2005
_chemical_formula_sum 'C59 H110 Co2 N12 O15'
_chemical_formula_weight 1345.45
_chemical_name_systematic
; 
 ? 
;
_space_group_IT_number 61
_symmetry_cell_setting orthorhombic
_symmetry_space_group_name_Hall '-P 2ac 2ab'
_symmetry_space_group_name_H-M 'P b c a'
_atom_sites_solution_hydrogens geom
_atom_sites_solution_primary direct
_atom_sites_solution_secondary difmap
_audit_creation_method SHELXL-97
_cell_angle_alpha 90.00
_cell_angle_beta 90.00
_cell_angle_gamma 90.00
_cell_formula_units_Z 4
_cell_length_a 14.7441(13)
_cell_length_b 13.4537(12)
_cell_length_c 32.905(3)
_cell_measurement_reflns_used 4314
_cell_measurement_temperature 173(2)
_cell_measurement_theta_max 20.31
_cell_measurement_theta_min 2.39
_cell_volume 6527.1(10)
_computing_cell_refinement 'Bruker SMART'
_computing_data_collection 'Bruker SMART'
_computing_data_reduction 'Bruker SAINT'
_computing_molecular_graphics 'Bruker SHELXTL'
_computing_publication_material 'Bruker SHELXTL'
_computing_structure_refinement 'Bruker SHELXTL'
_computing_structure_solution 'Bruker SHELXTL'
_diffrn_ambient_temperature 173(2)
_diffrn_measured_fraction_theta_full 1.000
_diffrn_measured_fraction_theta_max 1.000
_diffrn_measurement_device_type 'CCD area detector'
_diffrn_measurement_method 'phi and omega scans'
_diffrn_radiation_monochromator graphite
_diffrn_radiation_source 'fine-focus sealed tube'
_diffrn_radiation_type MoK\a
_diffrn_radiation_wavelength 0.71073
_diffrn_reflns_av_R_equivalents 0.1177
_diffrn_reflns_av_sigmaI/netI 0.0665
_diffrn_reflns_limit_h_max 18
_diffrn_reflns_limit_h_min -18
_diffrn_reflns_limit_k_max 16
_diffrn_reflns_limit_k_min -16
_diffrn_reflns_limit_l_max 41
_diffrn_reflns_limit_l_min -40
_diffrn_reflns_number 52023
_diffrn_reflns_theta_full 26.37
_diffrn_reflns_theta_max 26.37
_diffrn_reflns_theta_min 1.24
_exptl_absorpt_coefficient_mu 0.582
_exptl_absorpt_correction_T_max 0.9771
_exptl_absorpt_correction_T_min 0.8007
_exptl_absorpt_correction_type multi-scan
_exptl_absorpt_process_details 'SADABS (Sheldrick, 1997)'
_exptl_crystal_colour 'clear light orange'
_exptl_crystal_density_diffrn 1.369
_exptl_crystal_density_meas ?
_exptl_crystal_density_method .
_exptl_crystal_description thin
_exptl_crystal_F_000 2888
_exptl_crystal_size_max 0.40
_exptl_crystal_size_mid 0.40
_exptl_crystal_size_min 0.04
_refine_diff_density_max 1.183
_refine_diff_density_min -0.571
_refine_diff_density_rms 0.080
_refine_ls_extinction_coef 0.00212(19)
_refine_ls_extinction_expression Fc^*^=kFc[1+0.001xFc^2^\l^3^/sin(2\q)]^-1/4^
_refine_ls_extinction_method SHELXL
_refine_ls_goodness_of_fit_ref 0.945
_refine_ls_hydrogen_treatment constr
_refine_ls_matrix_type full
_refine_ls_number_parameters 423
_refine_ls_number_reflns 6675
_refine_ls_number_restraints 0
_refine_ls_restrained_S_all 0.945
_refine_ls_R_factor_all 0.1011
_refine_ls_R_factor_gt 0.0606
_refine_ls_shift/su_max 0.030
_refine_ls_shift/su_mean 0.001
_refine_ls_structure_factor_coef Fsqd
_refine_ls_weighting_details 'calc w=1/[\s^2^(Fo^2^)+(0.0569P)^2^+19.6569P] where P=(Fo^2^+2Fc^2^)/3'
_refine_ls_weighting_scheme calc
_refine_ls_wR_factor_gt 0.1323
_refine_ls_wR_factor_ref 0.1531
_reflns_number_gt 4541
_reflns_number_total 6675
_reflns_threshold_expression >2sigma(I)
_cod_data_source_file ic050200hsi20050204_103054_6.cif
_cod_data_source_block lsh149m
_cod_depositor_comments
;
The following automatic conversions were performed:
'_symmetry_cell_setting' value 'Orthorhombic' changed to 'orthorhombic'
according to '/home/saulius/struct/CIF-dictionaries/cif_core.dic'
dictionary named 'cif_core.dic' version 2.4.1 from 2010-06-29.

Automatic conversion script
Id: cif_fix_enum 1527 2010-12-29 10:47:43Z saulius 
;
_cod_database_code 4310144

loop_
_symmetry_equiv_pos_as_xyz
'x, y, z'
'-x+1/2, -y, z+1/2'
'-x, y+1/2, -z+1/2'
'x+1/2, -y+1/2, -z'
'-x, -y, -z'
'x-1/2, y, -z-1/2'
'x, -y-1/2, z-1/2'
'-x-1/2, y-1/2, z'

loop_
_atom_site_label
_atom_site_type_symbol
_atom_site_fract_x
_atom_site_fract_y
_atom_site_fract_z
_atom_site_U_iso_or_equiv
_atom_site_adp_type
_atom_site_occupancy
_atom_site_symmetry_multiplicity
_atom_site_calc_flag
_atom_site_refinement_flags
_atom_site_disorder_assembly
_atom_site_disorder_group
Co1 Co 0.94805(3) 0.04969(4) 0.383672(14) 0.02146(15) Uani 1 1 d . . .
O1 O 1.16310(19) -0.1377(2) 0.32804(9) 0.0416(7) Uani 1 1 d . . .
O2 O 0.98355(19) -0.2185(2) 0.32280(8) 0.0333(7) Uani 1 1 d . . .
O3 O 0.7592(2) 0.2012(2) 0.46672(8) 0.0372(7) Uani 1 1 d . . .
O4 O 0.8746(2) 0.32431(19) 0.42970(8) 0.0351(7) Uani 1 1 d . . .
N1 N 0.9565(2) -0.0911(2) 0.36734(9) 0.0235(7) Uani 1 1 d . . .
N2 N 0.8521(2) 0.0098(2) 0.42179(9) 0.0227(7) Uani 1 1 d . . .
N3 N 0.9406(2) 0.1896(2) 0.39968(9) 0.0250(7) Uani 1 1 d . . .
N4 N 1.0243(2) 0.0934(2) 0.33809(9) 0.0266(7) Uani 1 1 d . . .
N5 N 0.8511(2) 0.0685(2) 0.34695(9) 0.0236(7) Uani 1 1 d . . .
N6 N 1.1033(2) 0.0276(3) 0.44380(11) 0.0428(10) Uani 1 1 d . . .
C1 C 1.0833(3) -0.0811(3) 0.31694(13) 0.0323(9) Uani 1 1 d . . .
C2 C 1.0811(3) -0.0968(4) 0.27092(13) 0.0446(11) Uani 1 1 d . . .
H2A H 1.1334 -0.0634 0.2585 0.067 Uiso 1 1 calc R . .
H2B H 1.0250 -0.0688 0.2598 0.067 Uiso 1 1 calc R . .
H2C H 1.0837 -0.1680 0.2649 0.067 Uiso 1 1 calc R . .
C3 C 1.1761(3) -0.1615(4) 0.36998(15) 0.0502(13) Uani 1 1 d . . .
H3A H 1.1768 -0.1002 0.3860 0.075 Uiso 1 1 calc R . .
H3B H 1.2340 -0.1964 0.3734 0.075 Uiso 1 1 calc R . .
H3C H 1.1265 -0.2043 0.3793 0.075 Uiso 1 1 calc R . .
C4 C 1.0005(3) -0.1329(3) 0.33655(11) 0.0277(9) Uani 1 1 d . . .
C5 C 0.8904(2) -0.1567(3) 0.38977(11) 0.0254(8) Uani 1 1 d . . .
C6 C 0.8078(3) -0.1833(3) 0.36372(12) 0.0296(9) Uani 1 1 d . . .
H6A H 0.7838 -0.1229 0.3510 0.044 Uiso 1 1 calc R . .
H6B H 0.7610 -0.2132 0.3809 0.044 Uiso 1 1 calc R . .
H6C H 0.8258 -0.2306 0.3426 0.044 Uiso 1 1 calc R . .
C7 C 0.9347(3) -0.2526(3) 0.40541(13) 0.0322(9) Uani 1 1 d . . .
H7A H 0.9449 -0.2981 0.3826 0.048 Uiso 1 1 calc R . .
H7B H 0.8947 -0.2843 0.4254 0.048 Uiso 1 1 calc R . .
H7C H 0.9929 -0.2367 0.4183 0.048 Uiso 1 1 calc R . .
C8 C 0.8664(3) -0.0990(3) 0.42817(12) 0.0276(8) Uani 1 1 d . . .
H8A H 0.8105 -0.1277 0.4399 0.033 Uiso 1 1 calc R . .
H8B H 0.9157 -0.1081 0.4483 0.033 Uiso 1 1 calc R . .
C9 C 0.8613(3) 0.0585(3) 0.46267(11) 0.0272(8) Uani 1 1 d . . .
H9A H 0.9212 0.0401 0.4740 0.033 Uiso 1 1 calc R . .
H9B H 0.8145 0.0301 0.4808 0.033 Uiso 1 1 calc R . .
C10 C 0.8530(3) 0.1713(3) 0.46420(11) 0.0289(9) Uani 1 1 d . . .
C11 C 0.9085(3) 0.2053(3) 0.50119(13) 0.0434(11) Uani 1 1 d . . .
H11A H 0.8979 0.2762 0.5060 0.065 Uiso 1 1 calc R . .
H11B H 0.9732 0.1941 0.4960 0.065 Uiso 1 1 calc R . .
H11C H 0.8899 0.1672 0.5252 0.065 Uiso 1 1 calc R . .
C12 C 0.7150(4) 0.1891(4) 0.50492(14) 0.0552(14) Uani 1 1 d . . .
H12A H 0.7258 0.1216 0.5151 0.083 Uiso 1 1 calc R . .
H12B H 0.6497 0.1998 0.5016 0.083 Uiso 1 1 calc R . .
H12C H 0.7392 0.2374 0.5244 0.083 Uiso 1 1 calc R . .
C13 C 0.8899(3) 0.2327(3) 0.42805(11) 0.0266(8) Uani 1 1 d . . .
C14 C 0.9952(3) 0.2572(3) 0.37317(11) 0.0289(9) Uani 1 1 d . . .
C15 C 1.0540(3) 0.3296(3) 0.39851(14) 0.0412(11) Uani 1 1 d . . .
H15A H 1.0820 0.2934 0.4211 0.062 Uiso 1 1 calc R . .
H15B H 1.0157 0.3830 0.4093 0.062 Uiso 1 1 calc R . .
H15C H 1.1014 0.3581 0.3812 0.062 Uiso 1 1 calc R . .
C16 C 0.9362(3) 0.3180(3) 0.34390(12) 0.0349(10) Uani 1 1 d . . .
H16A H 0.9747 0.3480 0.3230 0.052 Uiso 1 1 calc R . .
H16B H 0.9049 0.3705 0.3590 0.052 Uiso 1 1 calc R . .
H16C H 0.8915 0.2744 0.3310 0.052 Uiso 1 1 calc R . .
C17 C 1.0638(3) 0.1903(3) 0.35183(12) 0.0298(9) Uani 1 1 d . . .
H17A H 1.0885 0.2259 0.3279 0.036 Uiso 1 1 calc R . .
H17B H 1.1148 0.1769 0.3706 0.036 Uiso 1 1 calc R . .
C18 C 1.1030(3) 0.0259(3) 0.32972(13) 0.0311(9) Uani 1 1 d . . .
H18A H 1.1409 0.0236 0.3545 0.037 Uiso 1 1 calc R . .
H18B H 1.1402 0.0569 0.3081 0.037 Uiso 1 1 calc R . .
C19 C 0.9684(3) 0.1070(3) 0.29995(11) 0.0324(9) Uani 1 1 d . . .
H19A H 0.9794 0.1741 0.2887 0.039 Uiso 1 1 calc R . .
H19B H 0.9875 0.0576 0.2794 0.039 Uiso 1 1 calc R . .
C20 C 0.8698(3) 0.0947(3) 0.30841(11) 0.0275(8) Uani 1 1 d . . .
C21 C 0.8001(3) 0.1078(3) 0.28081(12) 0.0330(9) Uani 1 1 d . . .
H21 H 0.8125 0.1270 0.2536 0.040 Uiso 1 1 calc R . .
C22 C 0.7121(3) 0.0925(3) 0.29370(12) 0.0320(9) Uani 1 1 d . . .
H22 H 0.6635 0.1005 0.2750 0.038 Uiso 1 1 calc R . .
C23 C 0.6940(3) 0.0656(3) 0.33325(12) 0.0303(9) Uani 1 1 d . . .
H23 H 0.6334 0.0548 0.3420 0.036 Uiso 1 1 calc R . .
C24 C 0.7659(2) 0.0548(3) 0.35996(11) 0.0248(8) Uani 1 1 d . . .
C25 C 0.7593(2) 0.0309(3) 0.40416(11) 0.0275(8) Uani 1 1 d . . .
H25A H 0.7198 -0.0278 0.4080 0.033 Uiso 1 1 calc R . .
H25B H 0.7315 0.0876 0.4187 0.033 Uiso 1 1 calc R . .
C26 C 1.0444(3) 0.0341(3) 0.42101(12) 0.0287(9) Uani 1 1 d . . .
O5 O 0.0547(4) 0.6051(3) 0.29769(12) 0.0844(14) Uani 1 1 d . . .
H5 H 0.0425 0.6648 0.3028 0.127 Uiso 1 1 calc R . .
C27 C 0.1077(6) 0.5678(5) 0.3276(2) 0.092(2) Uani 1 1 d . . .
H27A H 0.1575 0.6142 0.3332 0.138 Uiso 1 1 calc R . .
H27B H 0.1326 0.5037 0.3190 0.138 Uiso 1 1 calc R . .
H27C H 0.0714 0.5587 0.3522 0.138 Uiso 1 1 calc R . .
O6 O 0.2750(8) 0.1136(9) 0.4205(3) 0.221(5) Uani 1 1 d . . .
H6 H 0.2218 0.0957 0.4260 0.331 Uiso 1 1 calc R . .
C28 C 0.3257(11) 0.0713(9) 0.4412(6) 0.283(14) Uani 1 1 d . . .
H28A H 0.3868 0.0982 0.4372 0.425 Uiso 1 1 calc R . .
H28B H 0.3253 0.0005 0.4341 0.425 Uiso 1 1 calc R . .
H28C H 0.3078 0.0794 0.4696 0.425 Uiso 1 1 calc R . .
O7 O 0.3663(8) 0.0347(8) 0.5134(4) 0.120(5) Uani 0.50 1 d P . .
H7 H 0.3642 0.0929 0.5226 0.180 Uiso 1 1 calc R . .
C29 C 0.4584(15) 0.0029(17) 0.5112(11) 0.23(3) Uani 0.50 1 d P . .
H29A H 0.4502 -0.0683 0.5178 0.351 Uiso 1 1 calc R . .
H29B H 0.4815 0.0324 0.5367 0.351 Uiso 1 1 calc R . .
H29C H 0.4801 -0.0069 0.4840 0.351 Uiso 1 1 d R . .
O8 O 0.8974(2) 0.7636(3) 0.24816(11) 0.0588(9) Uani 1 1 d . . .
H8 H 0.9301 0.7683 0.2273 0.088 Uiso 1 1 calc R . .
C30 C 0.8259(4) 0.8333(4) 0.24579(18) 0.0624(15) Uani 1 1 d . . .
H30A H 0.7894 0.8300 0.2707 0.094 Uiso 1 1 calc R . .
H30B H 0.7876 0.8179 0.2223 0.094 Uiso 1 1 calc R . .
H30C H 0.8511 0.9003 0.2428 0.094 Uiso 1 1 calc R . .

loop_
_atom_site_aniso_label
_atom_site_aniso_U_11
_atom_site_aniso_U_22
_atom_site_aniso_U_33
_atom_site_aniso_U_23
_atom_site_aniso_U_13
_atom_site_aniso_U_12
Co1 0.0204(2) 0.0218(3) 0.0222(3) 0.0022(2) -0.0011(2) -0.0018(2)
O1 0.0290(16) 0.0460(18) 0.0499(19) 0.0026(15) 0.0088(14) 0.0122(14)
O2 0.0347(15) 0.0285(15) 0.0368(16) -0.0059(12) 0.0015(13) 0.0027(12)
O3 0.0400(17) 0.0371(16) 0.0343(15) -0.0014(13) 0.0106(13) 0.0052(13)
O4 0.0452(17) 0.0215(15) 0.0386(16) -0.0007(12) 0.0015(13) -0.0003(13)
N1 0.0226(16) 0.0214(15) 0.0267(16) 0.0040(13) -0.0007(13) -0.0012(13)
N2 0.0232(16) 0.0216(16) 0.0233(16) 0.0005(13) -0.0018(13) -0.0008(13)
N3 0.0272(17) 0.0235(16) 0.0242(15) 0.0034(13) -0.0022(14) -0.0042(14)
N4 0.0253(16) 0.0278(17) 0.0266(17) 0.0050(14) 0.0013(13) 0.0000(14)
N5 0.0246(16) 0.0217(16) 0.0246(16) -0.0036(13) -0.0008(13) 0.0004(13)
N6 0.033(2) 0.057(3) 0.039(2) 0.0101(18) -0.0094(17) -0.0032(18)
C1 0.027(2) 0.032(2) 0.038(2) 0.0019(18) 0.0044(17) 0.0072(17)
C2 0.053(3) 0.045(3) 0.036(2) -0.002(2) 0.016(2) 0.003(2)
C3 0.037(3) 0.056(3) 0.057(3) 0.011(2) -0.004(2) 0.013(2)
C4 0.027(2) 0.028(2) 0.027(2) 0.0039(16) -0.0018(17) 0.0040(17)
C5 0.0245(19) 0.0199(18) 0.032(2) 0.0014(16) 0.0025(16) -0.0021(15)
C6 0.025(2) 0.026(2) 0.038(2) -0.0017(17) -0.0018(17) -0.0009(16)
C7 0.035(2) 0.025(2) 0.037(2) 0.0012(17) 0.0010(18) 0.0002(18)
C8 0.029(2) 0.023(2) 0.031(2) 0.0035(16) 0.0020(17) -0.0024(16)
C9 0.034(2) 0.027(2) 0.0211(18) 0.0001(16) 0.0010(15) -0.0021(17)
C10 0.033(2) 0.028(2) 0.026(2) -0.0007(16) 0.0000(16) -0.0004(17)
C11 0.064(3) 0.037(2) 0.029(2) -0.0065(19) -0.006(2) -0.005(2)
C12 0.059(3) 0.061(3) 0.045(3) -0.002(2) 0.025(2) 0.002(3)
C13 0.031(2) 0.025(2) 0.024(2) -0.0003(16) -0.0049(16) -0.0033(16)
C14 0.033(2) 0.0214(19) 0.032(2) 0.0061(16) -0.0012(17) -0.0064(17)
C15 0.038(2) 0.032(2) 0.054(3) 0.003(2) -0.009(2) -0.010(2)
C16 0.040(2) 0.029(2) 0.036(2) 0.0088(18) 0.0010(19) 0.0008(19)
C17 0.027(2) 0.030(2) 0.032(2) 0.0071(17) 0.0006(17) -0.0059(17)
C18 0.023(2) 0.035(2) 0.035(2) 0.0038(18) 0.0071(17) 0.0008(17)
C19 0.031(2) 0.043(2) 0.0232(19) 0.0070(18) 0.0002(16) 0.0018(18)
C20 0.034(2) 0.0214(19) 0.027(2) -0.0008(16) -0.0026(17) 0.0015(16)
C21 0.042(3) 0.030(2) 0.026(2) 0.0005(17) -0.0078(18) 0.0036(18)
C22 0.033(2) 0.030(2) 0.034(2) -0.0028(18) -0.0126(18) 0.0049(18)
C23 0.025(2) 0.025(2) 0.041(2) -0.0076(17) -0.0071(17) 0.0027(16)
C24 0.0259(19) 0.0181(18) 0.031(2) -0.0041(16) -0.0033(15) -0.0001(16)
C25 0.0215(19) 0.030(2) 0.031(2) -0.0029(17) 0.0033(16) 0.0009(16)
C26 0.029(2) 0.028(2) 0.030(2) 0.0058(16) 0.0018(17) -0.0035(17)
O5 0.124(4) 0.068(3) 0.061(3) -0.017(2) -0.001(3) 0.043(3)
C27 0.135(7) 0.064(4) 0.078(5) 0.004(4) 0.014(5) 0.046(4)
O6 0.260(11) 0.244(11) 0.158(7) -0.015(7) 0.075(8) -0.158(10)
C28 0.276(19) 0.092(8) 0.48(3) -0.019(12) -0.25(2) 0.053(10)
O7 0.147(10) 0.080(8) 0.132(9) -0.060(7) 0.065(8) -0.063(7)
C29 0.28(5) 0.067(10) 0.35(5) -0.087(19) -0.27(5) 0.08(2)
O8 0.057(2) 0.062(2) 0.057(2) -0.0060(19) 0.0072(18) 0.0030(19)
C30 0.054(3) 0.060(3) 0.073(4) 0.009(3) -0.007(3) 0.025(3)

loop_
_atom_type_symbol
_atom_type_description
_atom_type_scat_dispersion_real
_atom_type_scat_dispersion_imag
_atom_type_scat_source
C C 0.0033 0.0016 'International Tables Vol C Tables 4.2.6.8 and 6.1.1.4'
H H 0.0000 0.0000 'International Tables Vol C Tables 4.2.6.8 and 6.1.1.4'
N N 0.0061 0.0033 'International Tables Vol C Tables 4.2.6.8 and 6.1.1.4'
O O 0.0106 0.0060 'International Tables Vol C Tables 4.2.6.8 and 6.1.1.4'
Co Co 0.3494 0.9721 'International Tables Vol C Tables 4.2.6.8 and 6.1.1.4'

loop_
_geom_angle_atom_site_label_1
_geom_angle_atom_site_label_2
_geom_angle_atom_site_label_3
_geom_angle
_geom_angle_site_symmetry_1
_geom_angle_site_symmetry_3
_geom_angle_publ_flag
N5 Co1 C26 178.54(15) . . ?
N5 Co1 N3 90.08(13) . . ?
C26 Co1 N3 88.49(15) . . ?
N5 Co1 N4 84.52(13) . . ?
C26 Co1 N4 95.69(15) . . ?
N3 Co1 N4 87.10(13) . . ?
N5 Co1 N2 84.27(13) . . ?
C26 Co1 N2 95.52(14) . . ?
N3 Co1 N2 92.91(13) . . ?
N4 Co1 N2 168.79(13) . . ?
N5 Co1 N1 90.10(13) . . ?
C26 Co1 N1 91.33(15) . . ?
N3 Co1 N1 179.55(14) . . ?
N4 Co1 N1 92.50(13) . . ?
N2 Co1 N1 87.52(12) . . ?
C3 O1 C1 118.0(3) . . ?
C12 O3 C10 117.2(3) . . ?
C4 N1 C5 116.2(3) . . ?
C4 N1 Co1 130.2(3) . . ?
C5 N1 Co1 112.8(2) . . ?
C8 N2 C9 106.8(3) . . ?
C8 N2 C25 111.5(3) . . ?
C9 N2 C25 110.1(3) . . ?
C8 N2 Co1 104.8(2) . . ?
C9 N2 Co1 112.7(2) . . ?
C25 N2 Co1 110.8(2) . . ?
C13 N3 C14 116.5(3) . . ?
C13 N3 Co1 129.8(3) . . ?
C14 N3 Co1 113.5(2) . . ?
C17 N4 C18 106.4(3) . . ?
C17 N4 C19 110.9(3) . . ?
C18 N4 C19 110.0(3) . . ?
C17 N4 Co1 104.6(2) . . ?
C18 N4 Co1 113.7(2) . . ?
C19 N4 Co1 111.0(2) . . ?
C24 N5 C20 121.9(3) . . ?
C24 N5 Co1 119.1(2) . . ?
C20 N5 Co1 118.9(3) . . ?
O1 C1 C18 105.7(3) . . ?
O1 C1 C2 101.2(3) . . ?
C18 C1 C2 114.0(4) . . ?
O1 C1 C4 107.4(3) . . ?
C18 C1 C4 117.4(3) . . ?
C2 C1 C4 109.6(3) . . ?
O2 C4 N1 124.3(4) . . ?
O2 C4 C1 114.7(3) . . ?
N1 C4 C1 120.9(3) . . ?
N1 C5 C8 104.9(3) . . ?
N1 C5 C6 112.1(3) . . ?
C8 C5 C6 113.4(3) . . ?
N1 C5 C7 112.4(3) . . ?
C8 C5 C7 104.4(3) . . ?
C6 C5 C7 109.2(3) . . ?
N2 C8 C5 114.5(3) . . ?
N2 C9 C10 117.2(3) . . ?
O3 C10 C9 110.9(3) . . ?
O3 C10 C11 112.5(3) . . ?
C9 C10 C11 106.2(3) . . ?
O3 C10 C13 103.4(3) . . ?
C9 C10 C13 118.5(3) . . ?
C11 C10 C13 105.3(3) . . ?
O4 C13 N3 124.1(4) . . ?
O4 C13 C10 115.3(3) . . ?
N3 C13 C10 120.3(3) . . ?
N3 C14 C17 105.4(3) . . ?
N3 C14 C16 112.7(3) . . ?
C17 C14 C16 113.7(3) . . ?
N3 C14 C15 111.7(3) . . ?
C17 C14 C15 104.4(3) . . ?
C16 C14 C15 108.7(3) . . ?
N4 C17 C14 113.3(3) . . ?
N4 C18 C1 118.3(3) . . ?
C20 C19 N4 111.3(3) . . ?
N5 C20 C21 120.0(4) . . ?
N5 C20 C19 113.9(3) . . ?
C21 C20 C19 126.0(4) . . ?
C22 C21 C20 118.5(4) . . ?
C23 C22 C21 120.8(4) . . ?
C22 C23 C24 118.6(4) . . ?
N5 C24 C23 120.0(3) . . ?
N5 C24 C25 113.7(3) . . ?
C23 C24 C25 126.3(3) . . ?
C24 C25 N2 110.8(3) . . ?
N6 C26 Co1 178.0(4) . . ?
O7 C29 C29 149(4) . 5_656 ?

loop_
_geom_bond_atom_site_label_1
_geom_bond_atom_site_label_2
_geom_bond_distance
_geom_bond_site_symmetry_2
_geom_bond_publ_flag
Co1 N5 1.888(3) . ?
Co1 C26 1.890(4) . ?
Co1 N3 1.957(3) . ?
Co1 N4 1.965(3) . ?
Co1 N2 1.966(3) . ?
Co1 N1 1.973(3) . ?
O1 C3 1.430(5) . ?
O1 C1 1.448(5) . ?
O2 C4 1.262(5) . ?
O3 C12 1.425(5) . ?
O3 C10 1.442(5) . ?
O4 C13 1.255(5) . ?
N1 C4 1.328(5) . ?
N1 C5 1.507(5) . ?
N2 C8 1.493(5) . ?
N2 C9 1.503(4) . ?
N2 C25 1.513(5) . ?
N3 C13 1.330(5) . ?
N3 C14 1.495(5) . ?
N4 C17 1.498(5) . ?
N4 C18 1.500(5) . ?
N4 C19 1.513(5) . ?
N5 C24 1.340(5) . ?
N5 C20 1.345(5) . ?
N6 C26 1.150(5) . ?
C1 C18 1.528(6) . ?
C1 C2 1.529(6) . ?
C1 C4 1.547(6) . ?
C5 C8 1.525(5) . ?
C5 C6 1.532(5) . ?
C5 C7 1.535(5) . ?
C9 C10 1.523(5) . ?
C10 C11 1.537(5) . ?
C10 C13 1.547(5) . ?
C14 C17 1.525(6) . ?
C14 C16 1.534(5) . ?
C14 C15 1.547(5) . ?
C19 C20 1.489(5) . ?
C20 C21 1.383(5) . ?
C21 C22 1.380(6) . ?
C22 C23 1.377(6) . ?
C23 C24 1.384(5) . ?
C24 C25 1.493(5) . ?
O5 C27 1.353(7) . ?
O6 C28 1.160(15) . ?
O7 C29 1.43(2) . ?
C29 C29 1.43(7) 5_656 ?
O8 C30 1.413(6) . ?
